data_1554516
loop_
_publ_author_name
'Xu, Weici'
'Li, Yuanzhen'
'Liu, Rui'
'Yang, Shuang'
'Liu, Jian'
'Fang, Xinqiang'

_publ_section_title
;
 Kinetic resolution of 2,2-disubstituted-1,3-diketones via carbene
 catalysis
;
_journal_issue 3
_journal_name_full 'Organic Chemistry Frontiers'
_journal_page_first 290
_journal_paper_doi 10.1039/C8QO01137K
_journal_volume 6
_journal_year 2019
_chemical_formula_sum 'C25 H21 F O3'
_chemical_formula_weight 388.42
_space_group_crystal_system monoclinic
_space_group_IT_number 14
_space_group_name_Hall '-P 2ybc'
_space_group_name_H-M_alt 'P 1 21/c 1'
_atom_sites_solution_hydrogens geom
_audit_creation_method SHELXL-2017/1
_audit_update_record
;
2017-11-14 deposited with the CCDC.
2018-11-05 downloaded from the CCDC.
;
_cell_angle_alpha 90
_cell_angle_beta 96.893(6)
_cell_angle_gamma 90
_cell_formula_units_Z 8
_cell_length_a 9.8733(7)
_cell_length_b 10.3877(7)
_cell_length_c 37.781(2)
_cell_measurement_reflns_used 2906
_cell_measurement_temperature 100.0(6)
_cell_measurement_theta_max 72.8480
_cell_measurement_theta_min 4.3980
_cell_volume 3846.8(4)
_computing_cell_refinement
;
CrysAlisPro, Agilent Technologies,
Version 1.171.37.35 (release 13-08-2014 CrysAlis171 .NET)
(compiled Aug 13 2014,18:06:01)
;
_computing_data_collection
;
CrysAlisPro, Agilent Technologies,
Version 1.171.37.35 (release 13-08-2014 CrysAlis171 .NET)
(compiled Aug 13 2014,18:06:01)
;
_computing_data_reduction
;
CrysAlisPro, Agilent Technologies,
Version 1.171.37.35 (release 13-08-2014 CrysAlis171 .NET)
(compiled Aug 13 2014,18:06:01)
;
_computing_structure_refinement 'SHELXL-2017/1 (Sheldrick, 2017)'
_computing_structure_solution 'SHELXT 2014/5 (Sheldrick, 2014)'
_diffrn_ambient_temperature 100.0(6)
_diffrn_detector_area_resol_mean 10.5594
_diffrn_measured_fraction_theta_full 0.989
_diffrn_measured_fraction_theta_max 0.989
_diffrn_measurement_device_type 'SuperNova, Dual, Cu at zero, Atlas'
_diffrn_measurement_method '\w scans'
_diffrn_radiation_type CuK\a
_diffrn_radiation_wavelength 1.54184
_diffrn_reflns_av_R_equivalents 0.1712
_diffrn_reflns_av_unetI/netI 0.1562
_diffrn_reflns_Laue_measured_fraction_full 0.989
_diffrn_reflns_Laue_measured_fraction_max 0.989
_diffrn_reflns_limit_h_max 11
_diffrn_reflns_limit_h_min -11
_diffrn_reflns_limit_k_max 12
_diffrn_reflns_limit_k_min -12
_diffrn_reflns_limit_l_max 30
_diffrn_reflns_limit_l_min -44
_diffrn_reflns_number 22968
_diffrn_reflns_point_group_measured_fraction_full 0.989
_diffrn_reflns_point_group_measured_fraction_max 0.989
_diffrn_reflns_theta_full 66.581
_diffrn_reflns_theta_max 66.581
_diffrn_reflns_theta_min 4.417
_diffrn_source 'sealed X-ray tube'
_exptl_absorpt_coefficient_mu 0.763
_exptl_absorpt_correction_T_max 1.00000
_exptl_absorpt_correction_T_min 0.30077
_exptl_absorpt_correction_type multi-scan
_exptl_absorpt_process_details
;
CrysAlisPro, Agilent Technologies,
Version 1.171.37.35 (release 13-08-2014 CrysAlis171 .NET)
(compiled Aug 13 2014,18:06:01)
Empirical absorption correction using spherical harmonics,
 implemented in SCALE3 ABSPACK scaling algorithm.
;
_exptl_crystal_colour colourless
_exptl_crystal_density_diffrn 1.341
_exptl_crystal_description Prism
_exptl_crystal_F_000 1632
_exptl_crystal_size_max 0.15
_exptl_crystal_size_mid 0.10
_exptl_crystal_size_min 0.10
_refine_diff_density_max 0.362
_refine_diff_density_min -0.507
_refine_diff_density_rms 0.075
_refine_ls_extinction_coef 0.00046(10)
_refine_ls_extinction_expression Fc^*^=kFc[1+0.001xFc^2^\l^3^/sin(2\q)]^-1/4^
_refine_ls_extinction_method 'SHELXL-2017/1 (Sheldrick 2017)'
_refine_ls_goodness_of_fit_ref 1.026
_refine_ls_hydrogen_treatment constr
_refine_ls_matrix_type full
_refine_ls_number_parameters 526
_refine_ls_number_reflns 6725
_refine_ls_number_restraints 30
_refine_ls_restrained_S_all 1.027
_refine_ls_R_factor_all 0.1466
_refine_ls_R_factor_gt 0.0889
_refine_ls_shift/su_max 0.000
_refine_ls_shift/su_mean 0.000
_refine_ls_structure_factor_coef Fsqd
_refine_ls_weighting_details 'w=1/[\s^2^(Fo^2^)+(0.0609P)^2^] where P=(Fo^2^+2Fc^2^)/3'
_refine_ls_weighting_scheme calc
_refine_ls_wR_factor_gt 0.1572
_refine_ls_wR_factor_ref 0.1914
_reflns_Friedel_coverage 0.000
_reflns_number_gt 4051
_reflns_number_total 6725
_reflns_threshold_expression 'I > 2\s(I)'
_cod_data_source_file c8qo01137k2.cif
_cod_data_source_block data
_cod_original_sg_symbol_H-M 'P 21/c'
_cod_database_code 1554516
_shelx_shelxl_version_number 2017/1
_shelx_space_group_comment
;
The symmetry employed for this shelxl refinement is uniquely defined
by the following loop, which should always be used as a source of
symmetry information in preference to the above space-group names.
They are only intended as comments.
;

loop_
_space_group_symop_operation_xyz
'x, y, z'
'-x, y+1/2, -z+1/2'
'-x, -y, -z'
'x, -y-1/2, z-1/2'

loop_
_atom_site_label
_atom_site_type_symbol
_atom_site_fract_x
_atom_site_fract_y
_atom_site_fract_z
_atom_site_U_iso_or_equiv
_atom_site_adp_type
_atom_site_occupancy
_atom_site_site_symmetry_order
_atom_site_calc_flag
_atom_site_refinement_flags_posn
_atom_site_refinement_flags_adp
F1 F 0.5371(2) 0.1039(2) 0.55059(6) 0.0295(6) Uani 1 1 d . U
F2 F 1.1259(2) -0.0891(2) 0.45354(6) 0.0270(6) Uani 1 1 d . U
O1 O 0.1744(3) 0.5877(3) 0.45034(8) 0.0264(7) Uani 1 1 d . .
O2 O 0.1800(3) 0.4319(2) 0.35887(7) 0.0185(6) Uani 1 1 d . .
H2O H 0.190010 0.430893 0.337635 0.022 Uiso 1 1 calc R U
O3 O 0.3953(3) 0.5026(3) 0.32643(7) 0.0274(7) Uani 1 1 d . .
O4 O 0.9411(3) 0.0180(3) 0.20655(7) 0.0261(7) Uani 1 1 d . .
O5 O 0.7343(3) 0.0252(3) 0.24563(7) 0.0253(7) Uani 1 1 d . .
H5O H 0.736770 -0.003322 0.225478 0.030 Uiso 1 1 calc R U
O6 O 0.7556(3) 0.2777(3) 0.31780(8) 0.0279(7) Uani 1 1 d . .
C1 C 0.4940(4) 0.1529(4) 0.51739(10) 0.0212(9) Uani 1 1 d . U
C2 C 0.3607(4) 0.1325(4) 0.50253(10) 0.0214(9) Uani 1 1 d . .
H1 H 0.301457 0.084461 0.514643 0.026 Uiso 1 1 calc R U
C3 C 0.5862(4) 0.2173(4) 0.50008(10) 0.0200(9) Uani 1 1 d . .
H3 H 0.676574 0.226353 0.509988 0.024 Uiso 1 1 calc R U
C4 C 0.5395(4) 0.2690(4) 0.46691(10) 0.0183(9) Uani 1 1 d . .
H4 H 0.600701 0.313877 0.454608 0.022 Uiso 1 1 calc R U
C5 C 0.3163(4) 0.1849(4) 0.46924(10) 0.0178(9) Uani 1 1 d . .
H5 H 0.226932 0.171648 0.459053 0.021 Uiso 1 1 calc R U
C6 C 0.4041(4) 0.2564(3) 0.45121(10) 0.0168(9) Uani 1 1 d . .
C7 C 0.3550(4) 0.3188(4) 0.41525(10) 0.0165(8) Uani 1 1 d . .
H7A H 0.277524 0.270118 0.404123 0.020 Uiso 1 1 calc R U
H7B H 0.427229 0.311154 0.400085 0.020 Uiso 1 1 calc R U
C8 C 0.3129(4) 0.4623(3) 0.41635(9) 0.0146(8) Uani 1 1 d . U
C9 C 0.4292(4) 0.5462(4) 0.43550(10) 0.0162(8) Uani 1 1 d . .
H9A H 0.395445 0.633234 0.437657 0.019 Uiso 1 1 calc R U
H9B H 0.453494 0.512957 0.459408 0.019 Uiso 1 1 calc R U
C10 C 0.5540(4) 0.5509(3) 0.41709(10) 0.0178(9) Uani 1 1 d . .
C11 C 0.6830(4) 0.5736(4) 0.43630(10) 0.0195(9) Uani 1 1 d . .
H11 H 0.689817 0.585811 0.460830 0.023 Uiso 1 1 calc R U
C12 C 0.7990(4) 0.5781(4) 0.41964(11) 0.0226(9) Uani 1 1 d . .
H12 H 0.883393 0.594039 0.432653 0.027 Uiso 1 1 calc R U
C13 C 0.7885(4) 0.5583(4) 0.38275(11) 0.0254(10) Uani 1 1 d . .
H13 H 0.866481 0.558906 0.371183 0.030 Uiso 1 1 calc R U
C14 C 0.6611(4) 0.5376(4) 0.36335(11) 0.0226(9) Uani 1 1 d . .
H14 H 0.654750 0.524723 0.338846 0.027 Uiso 1 1 calc R U
C15 C 0.5440(4) 0.5360(3) 0.38015(10) 0.0155(8) Uani 1 1 d . .
C16 C 0.4085(4) 0.5143(4) 0.35913(10) 0.0180(9) Uani 1 1 d . .
C17 C 0.2794(4) 0.5140(3) 0.37742(10) 0.0151(8) Uani 1 1 d . .
C18 C 0.2258(4) 0.6523(3) 0.37505(10) 0.0212(9) Uani 1 1 d . .
H18A H 0.140757 0.656571 0.384929 0.032 Uiso 1 1 calc R U
H18B H 0.212156 0.678788 0.350544 0.032 Uiso 1 1 calc R U
H18C H 0.290924 0.708244 0.388208 0.032 Uiso 1 1 calc R U
C19 C 0.1868(4) 0.4834(4) 0.43617(10) 0.0166(8) Uani 1 1 d . .
C20 C 0.0833(4) 0.3823(4) 0.44030(10) 0.0167(9) Uani 1 1 d . .
C21 C 0.0236(4) 0.3023(4) 0.41257(10) 0.0189(9) Uani 1 1 d . .
H21 H 0.047769 0.311671 0.389661 0.023 Uiso 1 1 calc R U
C22 C -0.0701(4) 0.2105(4) 0.41933(11) 0.0250(10) Uani 1 1 d . .
H22 H -0.109533 0.157971 0.400986 0.030 Uiso 1 1 calc R U
C23 C -0.1056(4) 0.1963(4) 0.45319(11) 0.0263(10) Uani 1 1 d . .
H23 H -0.167851 0.133140 0.457822 0.032 Uiso 1 1 calc R U
C24 C -0.0486(4) 0.2762(4) 0.48054(11) 0.0245(10) Uani 1 1 d . .
H24 H -0.073396 0.266578 0.503372 0.029 Uiso 1 1 calc R U
C25 C 0.0446(4) 0.3698(4) 0.47399(10) 0.0194(9) Uani 1 1 d . .
H25 H 0.081099 0.424214 0.492245 0.023 Uiso 1 1 calc R U
C26 C 0.4912(4) -0.0775(4) 0.36234(12) 0.0300(11) Uani 1 1 d . .
H26 H 0.436042 -0.130084 0.374461 0.036 Uiso 1 1 calc R U
C27 C 0.5402(4) 0.0383(4) 0.37727(11) 0.0274(10) Uani 1 1 d . .
H27 H 0.514772 0.064199 0.399090 0.033 Uiso 1 1 calc R U
C28 C 0.5252(4) -0.1139(4) 0.32937(12) 0.0288(11) Uani 1 1 d . .
H28 H 0.489689 -0.189215 0.318657 0.035 Uiso 1 1 calc R U
C29 C 0.6124(4) -0.0378(4) 0.31238(11) 0.0230(9) Uani 1 1 d . .
H29 H 0.635533 -0.062215 0.290199 0.028 Uiso 1 1 calc R U
C30 C 0.6254(4) 0.1150(4) 0.36036(10) 0.0194(9) Uani 1 1 d . .
H30 H 0.655808 0.193164 0.370371 0.023 Uiso 1 1 calc R U
C31 C 0.6657(4) 0.0751(4) 0.32821(10) 0.0179(9) Uani 1 1 d . .
C32 C 0.7665(4) 0.1616(4) 0.31363(10) 0.0158(8) Uani 1 1 d . .
C33 C 0.8871(4) 0.1106(4) 0.29511(10) 0.0153(8) Uani 1 1 d . U
C34 C 0.9344(4) -0.0272(3) 0.30663(9) 0.0149(8) Uani 1 1 d . .
H34A H 0.858687 -0.085648 0.300278 0.018 Uiso 1 1 calc R U
H34B H 1.006935 -0.052072 0.292841 0.018 Uiso 1 1 calc R U
C35 C 0.9852(4) -0.0468(3) 0.34609(10) 0.0155(8) Uani 1 1 d . .
C36 C 1.1179(4) -0.0111(4) 0.36032(10) 0.0177(9) Uani 1 1 d . .
H36 H 1.175722 0.023632 0.345135 0.021 Uiso 1 1 calc R U
C37 C 1.1665(4) -0.0258(4) 0.39651(10) 0.0190(9) Uani 1 1 d . .
H37 H 1.254413 -0.001089 0.405538 0.023 Uiso 1 1 calc R U
C38 C 1.0795(4) -0.0778(4) 0.41774(10) 0.0198(9) Uani 1 1 d . .
C39 C 0.9512(4) -0.1194(4) 0.40506(10) 0.0207(9) Uani 1 1 d . .
H39 H 0.895998 -0.157498 0.420392 0.025 Uiso 1 1 calc R U
C40 C 0.9036(4) -0.1043(4) 0.36881(11) 0.0208(9) Uani 1 1 d . .
H40 H 0.816860 -0.133023 0.360044 0.025 Uiso 1 1 calc R U
C41 C 1.0059(4) 0.2075(4) 0.30356(10) 0.0169(8) Uani 1 1 d . .
H41A H 0.971841 0.293992 0.298518 0.020 Uiso 1 1 calc R U
H41B H 1.038603 0.202947 0.328791 0.020 Uiso 1 1 calc R U
C42 C 1.1229(4) 0.1829(3) 0.28255(10) 0.0173(9) Uani 1 1 d . .
C43 C 1.2558(4) 0.2214(4) 0.29618(11) 0.0193(9) Uani 1 1 d . .
H43 H 1.271030 0.260308 0.318481 0.023 Uiso 1 1 calc R U
C44 C 1.3630(4) 0.2021(4) 0.27678(11) 0.0250(10) Uani 1 1 d . .
H44 H 1.450325 0.228951 0.285720 0.030 Uiso 1 1 calc R U
C45 C 1.3403(4) 0.1416(4) 0.24340(11) 0.0267(10) Uani 1 1 d . .
H45 H 1.412823 0.127485 0.230284 0.032 Uiso 1 1 calc R U
C46 C 1.2088(4) 0.1024(4) 0.22982(11) 0.0266(10) Uani 1 1 d . .
H46 H 1.193924 0.062033 0.207723 0.032 Uiso 1 1 calc R U
C47 C 1.1011(4) 0.1237(4) 0.24923(10) 0.0188(9) Uani 1 1 d . .
C48 C 0.9626(4) 0.0794(4) 0.23443(10) 0.0183(9) Uani 1 1 d . .
C49 C 0.8412(4) 0.1151(4) 0.25366(10) 0.0160(8) Uani 1 1 d . .
C50 C 0.7936(4) 0.2475(4) 0.23948(11) 0.0244(10) Uani 1 1 d . .
H50A H 0.714682 0.273298 0.250287 0.037 Uiso 1 1 calc R U
H50B H 0.770767 0.243165 0.214080 0.037 Uiso 1 1 calc R U
H50C H 0.865346 0.309109 0.245170 0.037 Uiso 1 1 calc R U

loop_
_atom_site_aniso_label
_atom_site_aniso_U_11
_atom_site_aniso_U_22
_atom_site_aniso_U_33
_atom_site_aniso_U_23
_atom_site_aniso_U_13
_atom_site_aniso_U_12
F1 0.0339(15) 0.0429(15) 0.0094(12) 0.0110(10) -0.0062(11) 0.0063(12)
F2 0.0296(15) 0.0380(14) 0.0111(13) 0.0068(10) -0.0067(10) -0.0004(11)
O1 0.0260(17) 0.0275(16) 0.0262(18) -0.0115(13) 0.0048(14) -0.0027(13)
O2 0.0209(16) 0.0277(15) 0.0050(14) -0.0003(11) -0.0065(11) -0.0034(12)
O3 0.0236(17) 0.0471(19) 0.0106(16) 0.0000(13) -0.0018(13) 0.0005(14)
O4 0.0279(18) 0.0392(17) 0.0092(16) -0.0111(13) -0.0061(12) 0.0018(14)
O5 0.0246(17) 0.0398(17) 0.0098(15) -0.0064(13) -0.0047(12) -0.0109(14)
O6 0.0343(19) 0.0239(15) 0.0268(18) -0.0043(13) 0.0081(15) 0.0029(13)
C1 0.028(2) 0.024(2) 0.0085(19) 0.0021(16) -0.0067(17) 0.0085(17)
C2 0.023(2) 0.027(2) 0.014(2) 0.0034(17) 0.0014(18) 0.0007(18)
C3 0.016(2) 0.027(2) 0.014(2) -0.0011(17) -0.0089(17) 0.0020(17)
C4 0.019(2) 0.025(2) 0.010(2) 0.0005(16) -0.0039(17) 0.0013(17)
C5 0.015(2) 0.021(2) 0.015(2) 0.0022(16) -0.0065(16) 0.0013(16)
C6 0.021(2) 0.0188(19) 0.009(2) -0.0024(15) -0.0059(17) 0.0039(16)
C7 0.013(2) 0.025(2) 0.010(2) -0.0027(16) -0.0054(16) 0.0005(16)
C8 0.017(2) 0.0214(18) 0.0043(18) 0.0001(14) -0.0049(15) -0.0015(15)
C9 0.016(2) 0.025(2) 0.007(2) -0.0035(16) -0.0027(16) -0.0042(16)
C10 0.019(2) 0.0188(19) 0.015(2) 0.0009(16) -0.0021(17) -0.0005(16)
C11 0.019(2) 0.028(2) 0.010(2) -0.0036(17) -0.0049(17) -0.0024(17)
C12 0.020(2) 0.021(2) 0.024(2) 0.0008(18) -0.0088(18) -0.0019(17)
C13 0.019(2) 0.030(2) 0.025(3) -0.0008(19) -0.0023(19) -0.0008(18)
C14 0.023(2) 0.032(2) 0.013(2) 0.0035(18) -0.0012(18) 0.0016(18)
C15 0.015(2) 0.0202(19) 0.009(2) 0.0003(16) -0.0079(16) -0.0061(16)
C16 0.020(2) 0.023(2) 0.010(2) 0.0006(16) -0.0043(17) 0.0000(17)
C17 0.017(2) 0.0226(19) 0.005(2) 0.0012(15) -0.0030(16) -0.0042(16)
C18 0.026(2) 0.020(2) 0.016(2) 0.0052(17) -0.0008(18) 0.0029(17)
C19 0.017(2) 0.022(2) 0.009(2) 0.0016(16) -0.0037(16) 0.0008(16)
C20 0.014(2) 0.025(2) 0.011(2) -0.0003(16) -0.0007(16) 0.0027(16)
C21 0.021(2) 0.027(2) 0.008(2) 0.0008(17) -0.0017(17) 0.0002(17)
C22 0.019(2) 0.029(2) 0.026(3) -0.0035(19) -0.0033(19) -0.0006(18)
C23 0.021(2) 0.027(2) 0.034(3) -0.0012(19) 0.011(2) -0.0071(18)
C24 0.027(3) 0.028(2) 0.020(2) 0.0034(18) 0.0096(19) 0.0024(19)
C25 0.022(2) 0.022(2) 0.012(2) -0.0037(17) -0.0041(17) 0.0025(17)
C26 0.024(3) 0.037(2) 0.030(3) -0.001(2) 0.012(2) -0.004(2)
C27 0.027(3) 0.039(3) 0.018(2) -0.0015(19) 0.0084(19) 0.001(2)
C28 0.026(3) 0.030(2) 0.030(3) -0.003(2) 0.001(2) -0.0042(19)
C29 0.019(2) 0.031(2) 0.018(2) 0.0021(18) -0.0022(18) 0.0011(18)
C30 0.019(2) 0.023(2) 0.015(2) -0.0020(17) -0.0007(17) 0.0025(17)
C31 0.017(2) 0.025(2) 0.011(2) 0.0017(16) -0.0017(16) 0.0025(16)
C32 0.015(2) 0.021(2) 0.008(2) 0.0009(16) -0.0082(16) 0.0028(16)
C33 0.017(2) 0.0231(18) 0.0047(18) -0.0005(15) -0.0050(15) -0.0016(15)
C34 0.019(2) 0.0161(18) 0.009(2) -0.0046(15) -0.0020(16) -0.0001(16)
C35 0.017(2) 0.0168(19) 0.011(2) -0.0015(15) -0.0058(16) 0.0010(15)
C36 0.019(2) 0.026(2) 0.007(2) 0.0005(16) -0.0040(16) 0.0007(17)
C37 0.017(2) 0.024(2) 0.013(2) 0.0026(17) -0.0082(17) 0.0041(17)
C38 0.029(2) 0.0206(19) 0.008(2) 0.0051(16) -0.0058(17) 0.0014(18)
C39 0.023(2) 0.024(2) 0.014(2) 0.0043(17) -0.0032(18) -0.0009(17)
C40 0.023(2) 0.019(2) 0.019(2) 0.0017(17) -0.0043(18) 0.0006(17)
C41 0.019(2) 0.0226(19) 0.008(2) -0.0034(16) -0.0018(16) -0.0007(17)
C42 0.024(2) 0.0167(19) 0.010(2) -0.0006(16) -0.0043(17) 0.0011(16)
C43 0.018(2) 0.022(2) 0.016(2) -0.0030(17) -0.0048(17) -0.0037(17)
C44 0.017(2) 0.031(2) 0.025(3) 0.0000(19) -0.0024(19) -0.0026(18)
C45 0.023(2) 0.033(2) 0.025(3) -0.0017(19) 0.007(2) 0.0010(19)
C46 0.026(3) 0.035(2) 0.018(2) -0.0035(19) -0.0017(19) 0.0024(19)
C47 0.020(2) 0.024(2) 0.011(2) 0.0003(16) -0.0027(17) 0.0001(17)
C48 0.022(2) 0.0216(19) 0.010(2) 0.0006(17) -0.0011(17) 0.0025(17)
C49 0.018(2) 0.022(2) 0.006(2) -0.0045(15) -0.0039(16) -0.0061(16)
C50 0.026(2) 0.031(2) 0.015(2) 0.0033(18) 0.0003(19) 0.0053(18)

loop_
_atom_type_symbol
_atom_type_description
_atom_type_scat_dispersion_real
_atom_type_scat_dispersion_imag
_atom_type_scat_source
C C 0.0181 0.0091 'International Tables Vol C Tables 4.2.6.8 and 6.1.1.4'
H H 0.0000 0.0000 'International Tables Vol C Tables 4.2.6.8 and 6.1.1.4'
F F 0.0727 0.0534 'International Tables Vol C Tables 4.2.6.8 and 6.1.1.4'
O O 0.0492 0.0322 'International Tables Vol C Tables 4.2.6.8 and 6.1.1.4'

loop_
_geom_angle_atom_site_label_1
_geom_angle_atom_site_label_2
_geom_angle_atom_site_label_3
_geom_angle
C17 O2 H2O 109.5
C49 O5 H5O 109.5
C3 C1 F1 118.0(4)
C3 C1 C2 122.6(4)
F1 C1 C2 119.3(4)
C1 C2 C5 119.2(4)
C1 C2 H1 120.4
C5 C2 H1 120.4
C1 C3 C4 117.1(4)
C1 C3 H3 121.5
C4 C3 H3 121.5
C3 C4 C6 122.7(4)
C3 C4 H4 118.6
C6 C4 H4 118.6
C6 C5 C2 120.5(4)
C6 C5 H5 119.7
C2 C5 H5 119.7
C5 C6 C4 117.7(4)
C5 C6 C7 121.0(4)
C4 C6 C7 121.3(3)
C6 C7 C8 116.1(3)
C6 C7 H7A 108.2
C8 C7 H7A 108.2
C6 C7 H7B 108.2
C8 C7 H7B 108.2
H7A C7 H7B 107.4
C19 C8 C7 112.6(3)
C19 C8 C9 106.8(3)
C7 C8 C9 111.6(3)
C19 C8 C17 108.4(3)
C7 C8 C17 109.4(3)
C9 C8 C17 107.9(3)
C10 C9 C8 114.1(3)
C10 C9 H9A 108.7
C8 C9 H9A 108.7
C10 C9 H9B 108.7
C8 C9 H9B 108.7
H9A C9 H9B 107.6
C15 C10 C11 119.0(4)
C15 C10 C9 120.1(4)
C11 C10 C9 120.9(4)
C12 C11 C10 121.5(4)
C12 C11 H11 119.2
C10 C11 H11 119.2
C11 C12 C13 119.0(4)
C11 C12 H12 120.5
C13 C12 H12 120.5
C14 C13 C12 120.0(4)
C14 C13 H13 120.0
C12 C13 H13 120.0
C15 C14 C13 120.7(4)
C15 C14 H14 119.6
C13 C14 H14 119.6
C14 C15 C10 119.6(4)
C14 C15 C16 120.3(3)
C10 C15 C16 120.1(4)
O3 C16 C15 122.0(4)
O3 C16 C17 117.4(4)
C15 C16 C17 120.4(3)
O2 C17 C16 110.1(3)
O2 C17 C18 108.8(3)
C16 C17 C18 105.9(3)
O2 C17 C8 108.3(3)
C16 C17 C8 109.5(3)
C18 C17 C8 114.2(3)
C17 C18 H18A 109.5
C17 C18 H18B 109.5
H18A C18 H18B 109.5
C17 C18 H18C 109.5
H18A C18 H18C 109.5
H18B C18 H18C 109.5
O1 C19 C20 118.4(3)
O1 C19 C8 117.9(3)
C20 C19 C8 123.7(3)
C25 C20 C21 119.5(4)
C25 C20 C19 115.7(3)
C21 C20 C19 124.7(3)
C22 C21 C20 120.1(4)
C22 C21 H21 119.9
C20 C21 H21 119.9
C21 C22 C23 120.0(4)
C21 C22 H22 120.0
C23 C22 H22 120.0
C22 C23 C24 120.1(4)
C22 C23 H23 119.9
C24 C23 H23 119.9
C25 C24 C23 120.4(4)
C25 C24 H24 119.8
C23 C24 H24 119.8
C20 C25 C24 119.7(4)
C20 C25 H25 120.1
C24 C25 H25 120.1
C28 C26 C27 119.5(4)
C28 C26 H26 120.3
C27 C26 H26 120.3
C30 C27 C26 121.1(4)
C30 C27 H27 119.4
C26 C27 H27 119.4
C26 C28 C29 119.6(4)
C26 C28 H28 120.2
C29 C28 H28 120.2
C28 C29 C31 120.5(4)
C28 C29 H29 119.8
C31 C29 H29 119.8
C27 C30 C31 119.4(4)
C27 C30 H30 120.3
C31 C30 H30 120.3
C30 C31 C29 119.7(4)
C30 C31 C32 114.7(3)
C29 C31 C32 125.7(4)
O6 C32 C31 118.2(3)
O6 C32 C33 118.7(3)
C31 C32 C33 123.0(3)
C32 C33 C41 106.8(3)
C32 C33 C34 114.3(3)
C41 C33 C34 110.3(3)
C32 C33 C49 107.1(3)
C41 C33 C49 107.8(3)
C34 C33 C49 110.3(3)
C35 C34 C33 116.7(3)
C35 C34 H34A 108.1
C33 C34 H34A 108.1
C35 C34 H34B 108.1
C33 C34 H34B 108.1
H34A C34 H34B 107.3
C40 C35 C36 117.6(4)
C40 C35 C34 121.1(3)
C36 C35 C34 121.3(3)
C37 C36 C35 122.6(4)
C37 C36 H36 118.7
C35 C36 H36 118.7
C38 C37 C36 116.9(4)
C38 C37 H37 121.5
C36 C37 H37 121.5
C37 C38 C39 122.9(4)
C37 C38 F2 117.0(4)
C39 C38 F2 120.0(3)
C38 C39 C40 119.6(4)
C38 C39 H39 120.2
C40 C39 H39 120.2
C35 C40 C39 120.2(4)
C35 C40 H40 119.9
C39 C40 H40 119.9
C42 C41 C33 113.1(3)
C42 C41 H41A 109.0
C33 C41 H41A 109.0
C42 C41 H41B 109.0
C33 C41 H41B 109.0
H41A C41 H41B 107.8
C47 C42 C43 119.5(4)
C47 C42 C41 120.5(4)
C43 C42 C41 120.0(3)
C44 C43 C42 120.5(4)
C44 C43 H43 119.8
C42 C43 H43 119.8
C43 C44 C45 119.7(4)
C43 C44 H44 120.2
C45 C44 H44 120.2
C46 C45 C44 120.1(4)
C46 C45 H45 119.9
C44 C45 H45 119.9
C47 C46 C45 119.9(4)
C47 C46 H46 120.0
C45 C46 H46 120.0
C46 C47 C42 120.3(4)
C46 C47 C48 118.9(4)
C42 C47 C48 120.8(4)
O4 C48 C47 122.7(4)
O4 C48 C49 118.1(4)
C47 C48 C49 119.1(3)
O5 C49 C48 110.3(3)
O5 C49 C50 109.1(3)
C48 C49 C50 106.2(3)
O5 C49 C33 108.2(3)
C48 C49 C33 108.6(3)
C50 C49 C33 114.4(3)
C49 C50 H50A 109.5
C49 C50 H50B 109.5
H50A C50 H50B 109.5
C49 C50 H50C 109.5
H50A C50 H50C 109.5
H50B C50 H50C 109.5

loop_
_geom_bond_atom_site_label_1
_geom_bond_atom_site_label_2
_geom_bond_distance
F1 C1 1.373(4)
F2 C38 1.380(4)
O1 C19 1.221(4)
O2 C17 1.420(4)
O2 H2O 0.8200
O3 C16 1.232(4)
O4 C48 1.228(4)
O5 C49 1.414(4)
O5 H5O 0.8200
O6 C32 1.222(4)
C1 C3 1.359(6)
C1 C2 1.384(6)
C2 C5 1.392(5)
C2 H1 0.9300
C3 C4 1.391(5)
C3 H3 0.9300
C4 C6 1.403(5)
C4 H4 0.9300
C5 C6 1.381(5)
C5 H5 0.9300
C6 C7 1.530(5)
C7 C8 1.549(5)
C7 H7A 0.9700
C7 H7B 0.9700
C8 C19 1.544(5)
C8 C9 1.550(5)
C8 C17 1.564(5)
C9 C10 1.486(5)
C9 H9A 0.9700
C9 H9B 0.9700
C10 C15 1.396(5)
C10 C11 1.409(5)
C11 C12 1.372(5)
C11 H11 0.9300
C12 C13 1.400(6)
C12 H12 0.9300
C13 C14 1.394(6)
C13 H13 0.9300
C14 C15 1.384(5)
C14 H14 0.9300
C15 C16 1.488(5)
C16 C17 1.522(5)
C17 C18 1.530(5)
C18 H18A 0.9600
C18 H18B 0.9600
C18 H18C 0.9600
C19 C20 1.486(5)
C20 C25 1.378(5)
C20 C21 1.410(5)
C21 C22 1.374(5)
C21 H21 0.9300
C22 C23 1.374(6)
C22 H22 0.9300
C23 C24 1.390(6)
C23 H23 0.9300
C24 C25 1.382(5)
C24 H24 0.9300
C25 H25 0.9300
C26 C28 1.381(6)
C26 C27 1.391(6)
C26 H26 0.9300
C27 C30 1.370(5)
C27 H27 0.9300
C28 C29 1.382(5)
C28 H28 0.9300
C29 C31 1.391(5)
C29 H29 0.9300
C30 C31 1.387(5)
C30 H30 0.9300
C31 C32 1.494(5)
C32 C33 1.546(5)
C33 C41 1.550(5)
C33 C34 1.552(5)
C33 C49 1.578(5)
C34 C35 1.529(5)
C34 H34A 0.9700
C34 H34B 0.9700
C35 C40 1.381(5)
C35 C36 1.404(5)
C36 C37 1.402(5)
C36 H36 0.9300
C37 C38 1.355(5)
C37 H37 0.9300
C38 C39 1.369(6)
C39 C40 1.402(5)
C39 H39 0.9300
C40 H40 0.9300
C41 C42 1.500(5)
C41 H41A 0.9700
C41 H41B 0.9700
C42 C47 1.394(5)
C42 C43 1.409(5)
C43 C44 1.373(5)
C43 H43 0.9300
C44 C45 1.403(6)
C44 H44 0.9300
C45 C46 1.398(6)
C45 H45 0.9300
C46 C47 1.380(5)
C46 H46 0.9300
C47 C48 1.487(6)
C48 C49 1.520(5)
C49 C50 1.530(5)
C50 H50A 0.9600
C50 H50B 0.9600
C50 H50C 0.9600

loop_
_geom_torsion_atom_site_label_1
_geom_torsion_atom_site_label_2
_geom_torsion_atom_site_label_3
_geom_torsion_atom_site_label_4
_geom_torsion
C3 C1 C2 C5 -3.1(6)
F1 C1 C2 C5 178.5(3)
F1 C1 C3 C4 -178.3(3)
C2 C1 C3 C4 3.2(6)
C1 C3 C4 C6 -0.3(6)
C1 C2 C5 C6 -0.1(6)
C2 C5 C6 C4 2.8(6)
C2 C5 C6 C7 -177.7(3)
C3 C4 C6 C5 -2.7(6)
C3 C4 C6 C7 177.8(3)
C5 C6 C7 C8 96.8(4)
C4 C6 C7 C8 -83.6(4)
C6 C7 C8 C19 -64.9(4)
C6 C7 C8 C9 55.2(4)
C6 C7 C8 C17 174.6(3)
C19 C8 C9 C10 -172.5(3)
C7 C8 C9 C10 64.0(4)
C17 C8 C9 C10 -56.2(4)
C8 C9 C10 C15 28.6(5)
C8 C9 C10 C11 -153.1(3)
C15 C10 C11 C12 -1.7(6)
C9 C10 C11 C12 180.0(4)
C10 C11 C12 C13 -0.7(6)
C11 C12 C13 C14 1.6(6)
C12 C13 C14 C15 -0.2(6)
C13 C14 C15 C10 -2.2(6)
C13 C14 C15 C16 179.8(4)
C11 C10 C15 C14 3.1(5)
C9 C10 C15 C14 -178.5(4)
C11 C10 C15 C16 -178.9(3)
C9 C10 C15 C16 -0.5(5)
C14 C15 C16 O3 -3.1(6)
C10 C15 C16 O3 178.9(4)
C14 C15 C16 C17 -179.3(3)
C10 C15 C16 C17 2.6(5)
O3 C16 C17 O2 33.3(5)
C15 C16 C17 O2 -150.3(3)
O3 C16 C17 C18 -84.2(4)
C15 C16 C17 C18 92.2(4)
O3 C16 C17 C8 152.3(3)
C15 C16 C17 C8 -31.3(5)
C19 C8 C17 O2 -68.9(4)
C7 C8 C17 O2 54.2(4)
C9 C8 C17 O2 175.8(3)
C19 C8 C17 C16 171.0(3)
C7 C8 C17 C16 -65.9(4)
C9 C8 C17 C16 55.7(4)
C19 C8 C17 C18 52.4(4)
C7 C8 C17 C18 175.6(3)
C9 C8 C17 C18 -62.9(4)
C7 C8 C19 O1 153.0(3)
C9 C8 C19 O1 30.2(5)
C17 C8 C19 O1 -85.9(4)
C7 C8 C19 C20 -24.2(5)
C9 C8 C19 C20 -147.0(4)
C17 C8 C19 C20 97.0(4)
O1 C19 C20 C25 -42.9(5)
C8 C19 C20 C25 134.2(4)
O1 C19 C20 C21 136.4(4)
C8 C19 C20 C21 -46.5(6)
C25 C20 C21 C22 -1.5(6)
C19 C20 C21 C22 179.2(4)
C20 C21 C22 C23 -0.2(6)
C21 C22 C23 C24 1.1(6)
C22 C23 C24 C25 -0.4(6)
C21 C20 C25 C24 2.2(6)
C19 C20 C25 C24 -178.4(4)
C23 C24 C25 C20 -1.3(6)
C28 C26 C27 C30 -2.2(7)
C27 C26 C28 C29 2.9(7)
C26 C28 C29 C31 -0.1(7)
C26 C27 C30 C31 -1.4(7)
C27 C30 C31 C29 4.2(6)
C27 C30 C31 C32 -175.7(4)
C28 C29 C31 C30 -3.5(6)
C28 C29 C31 C32 176.4(4)
C30 C31 C32 O6 -36.4(5)
C29 C31 C32 O6 143.7(4)
C30 C31 C32 C33 140.7(4)
C29 C31 C32 C33 -39.2(6)
O6 C32 C33 C41 29.5(5)
C31 C32 C33 C41 -147.6(3)
O6 C32 C33 C34 151.8(3)
C31 C32 C33 C34 -25.4(5)
O6 C32 C33 C49 -85.8(4)
C31 C32 C33 C49 97.1(4)
C32 C33 C34 C35 -60.6(4)
C41 C33 C34 C35 59.7(4)
C49 C33 C34 C35 178.7(3)
C33 C34 C35 C40 102.3(4)
C33 C34 C35 C36 -79.8(5)
C40 C35 C36 C37 -3.2(6)
C34 C35 C36 C37 178.8(3)
C35 C36 C37 C38 0.5(6)
C36 C37 C38 C39 2.4(6)
C36 C37 C38 F2 -178.3(3)
C37 C38 C39 C40 -2.4(6)
F2 C38 C39 C40 178.3(3)
C36 C35 C40 C39 3.2(5)
C34 C35 C40 C39 -178.9(3)
C38 C39 C40 C35 -0.5(6)
C32 C33 C41 C42 -170.6(3)
C34 C33 C41 C42 64.6(4)
C49 C33 C41 C42 -55.8(4)
C33 C41 C42 C47 27.6(5)
C33 C41 C42 C43 -153.5(3)
C47 C42 C43 C44 0.5(6)
C41 C42 C43 C44 -178.4(4)
C42 C43 C44 C45 -1.0(6)
C43 C44 C45 C46 0.7(6)
C44 C45 C46 C47 0.2(6)
C45 C46 C47 C42 -0.7(6)
C45 C46 C47 C48 -179.1(4)
C43 C42 C47 C46 0.4(6)
C41 C42 C47 C46 179.3(4)
C43 C42 C47 C48 178.7(4)
C41 C42 C47 C48 -2.3(6)
C46 C47 C48 O4 4.3(6)
C42 C47 C48 O4 -174.1(4)
C46 C47 C48 C49 -173.5(4)
C42 C47 C48 C49 8.1(5)
O4 C48 C49 O5 26.7(5)
C47 C48 C49 O5 -155.4(3)
O4 C48 C49 C50 -91.4(4)
C47 C48 C49 C50 86.5(4)
O4 C48 C49 C33 145.1(3)
C47 C48 C49 C33 -37.0(4)
C32 C33 C49 O5 -66.4(4)
C41 C33 C49 O5 179.0(3)
C34 C33 C49 O5 58.5(4)
C32 C33 C49 C48 173.9(3)
C41 C33 C49 C48 59.3(4)
C34 C33 C49 C48 -61.2(4)
C32 C33 C49 C50 55.5(4)
C41 C33 C49 C50 -59.1(4)
C34 C33 C49 C50 -179.6(3)
